data_7717412
loop_
_publ_author_name
'Guan, Yiwen'
'Xu, Xian'
'Xu, Xin'

_publ_section_title
;
 Reactions of a Geminal Sc/P Lewis Pair with Pyridotetrazole and Beyond
;
_journal_name_full 'Dalton Transactions'
_journal_paper_doi 10.1039/D4DT02838D
_journal_year 2024
_chemical_formula_moiety 'C49 H65 N3 O2 P Sc'
_chemical_formula_sum 'C49 H65 N3 O2 P Sc'
_chemical_formula_weight 803.97
_space_group_crystal_system orthorhombic
_space_group_IT_number 61
_space_group_name_Hall '-P 2ac 2ab'
_space_group_name_H-M_alt 'P b c a'
_atom_sites_solution_hydrogens geom
_atom_sites_solution_primary iterative
_audit_creation_date 2024-10-08
_audit_creation_method
;
Olex2 1.5
(compiled 2024.02.16 svn.r378c4104 for OlexSys, GUI svn.r6928)
;
_audit_update_record
;
2024-10-09 deposited with the CCDC.	2024-11-05 downloaded from the CCDC.
;
_cell_angle_alpha 90
_cell_angle_beta 90
_cell_angle_gamma 90
_cell_formula_units_Z 8
_cell_length_a 22.0487(8)
_cell_length_b 18.0563(8)
_cell_length_c 22.8495(9)
_cell_measurement_reflns_used 9926
_cell_measurement_temperature 273.15
_cell_measurement_theta_max 22.49
_cell_measurement_theta_min 2.256
_cell_volume 9096.8(6)
_computing_cell_refinement 'SAINT V8.40B (?, 2016)'
_computing_data_reduction 'SAINT V8.40B (?, 2016)'
_computing_molecular_graphics 'Olex2 1.5 (Dolomanov et al., 2009)'
_computing_publication_material 'Olex2 1.5 (Dolomanov et al., 2009)'
_computing_structure_refinement 'SHELXL 2018/3 (Sheldrick, 2015)'
_computing_structure_solution 'olex2.solve 1.5 (Bourhis et al., 2015)'
_diffrn_ambient_temperature 273.15
_diffrn_measured_fraction_theta_full 0.999
_diffrn_measured_fraction_theta_max 0.999
_diffrn_measurement_device_type 'Bruker APEX-II CCD'
_diffrn_measurement_method '\f and \w scans'
_diffrn_radiation_type MoK\a
_diffrn_radiation_wavelength 0.71073
_diffrn_reflns_av_R_equivalents 0.1527
_diffrn_reflns_av_unetI/netI 0.0745
_diffrn_reflns_Laue_measured_fraction_full 0.999
_diffrn_reflns_Laue_measured_fraction_max 0.999
_diffrn_reflns_limit_h_max 26
_diffrn_reflns_limit_h_min -26
_diffrn_reflns_limit_k_max 21
_diffrn_reflns_limit_k_min -21
_diffrn_reflns_limit_l_max 27
_diffrn_reflns_limit_l_min -26
_diffrn_reflns_number 86418
_diffrn_reflns_point_group_measured_fraction_full 0.999
_diffrn_reflns_point_group_measured_fraction_max 0.999
_diffrn_reflns_theta_full 25.025
_diffrn_reflns_theta_max 25.025
_diffrn_reflns_theta_min 1.782
_diffrn_source_current 1.0
_diffrn_source_power 0.05
_diffrn_source_voltage 50.0
_diffrn_standards_number 0
_exptl_absorpt_coefficient_mu 0.237
_exptl_absorpt_correction_T_max 0.7456
_exptl_absorpt_correction_T_min 0.5132
_exptl_absorpt_correction_type multi-scan
_exptl_absorpt_process_details
;
SADABS-2016/2 (Bruker,2016/2) was used for absorption correction.
wR2(int) was 0.1343 before and 0.0912 after correction.
The Ratio of minimum to maximum transmission is 0.6883.
The \l/2 correction factor is Not present.
;
_exptl_crystal_colour 'clear light colourless'
_exptl_crystal_colour_lustre clear
_exptl_crystal_colour_modifier light
_exptl_crystal_colour_primary colourless
_exptl_crystal_density_diffrn 1.174
_exptl_crystal_description block
_exptl_crystal_F_000 3456
_exptl_crystal_size_max 0.08
_exptl_crystal_size_mid 0.06
_exptl_crystal_size_min 0.05
_refine_diff_density_max 0.475
_refine_diff_density_min -0.305
_refine_diff_density_rms 0.052
_refine_ls_extinction_method none
_refine_ls_goodness_of_fit_ref 1.143
_refine_ls_hydrogen_treatment constr
_refine_ls_matrix_type full
_refine_ls_number_parameters 520
_refine_ls_number_reflns 8024
_refine_ls_number_restraints 0
_refine_ls_restrained_S_all 1.143
_refine_ls_R_factor_all 0.1340
_refine_ls_R_factor_gt 0.0835
_refine_ls_shift/su_max 0.000
_refine_ls_shift/su_mean 0.000
_refine_ls_structure_factor_coef Fsqd
_refine_ls_weighting_details 'w=1/[\s^2^(Fo^2^)+(0.0130P)^2^+14.0663P] where P=(Fo^2^+2Fc^2^)/3'
_refine_ls_weighting_scheme calc
_refine_ls_wR_factor_gt 0.1303
_refine_ls_wR_factor_ref 0.1483
_reflns_Friedel_coverage 0.000
_reflns_number_gt 5350
_reflns_number_total 8024
_reflns_threshold_expression 'I > 2\s(I)'
_cod_data_source_file d4dt02838d2.cif
_cod_data_source_block Complex_2_0ma_a
_cod_database_code 7717412
_shelx_shelxl_version_number 2018/3
_shelx_space_group_comment
;
The symmetry employed for this shelxl refinement is uniquely defined
by the following loop, which should always be used as a source of
symmetry information in preference to the above space-group names.
They are only intended as comments.
;
_olex2_refinement_description
;
1. Fixed Uiso
 At 1.2 times of:
  All C(H) groups
 At 1.5 times of:
  All C(H,H,H) groups
2.a Aromatic/amide H refined with riding coordinates:
 C38(H38), C19(H19), C40(H40), C34(H34), C18(H18), C41(H41), C17(H17),
 C49(H49), C37(H37), C48(H48), C46(H46), C44(H44), C3(H3), C36(H36), C5(H5),
 C42(H42), C4(H4), C47(H47), C35(H35), C43(H43)
2.b Idealised Me refined as rotating group:
 C22(H22A,H22B,H22C), C31(H31A,H31B,H31C), C9(H9A,H9B,H9C), C24(H24A,H24B,
 H24C), C13(H13A,H13B,H13C), C8(H8A,H8B,H8C), C10(H10A,H10B,H10C), C23(H23A,
 H23B,H23C), C32(H32A,H32B,H32C), C14(H14A,H14B,H14C), C30(H30A,H30B,H30C),
 C12(H12A,H12B,H12C), C28(H28A,H28B,H28C), C27(H27A,H27B,H27C), C26(H26A,H26B,
 H26C)
;
_olex2_submission_special_instructions 'No special instructions were received'

loop_
_space_group_symop_operation_xyz
'x, y, z'
'-x+1/2, -y, z+1/2'
'x+1/2, -y+1/2, -z'
'-x, y+1/2, -z+1/2'
'-x, -y, -z'
'x-1/2, y, -z-1/2'
'-x-1/2, y-1/2, z'
'x, -y-1/2, z-1/2'

loop_
_atom_site_label
_atom_site_type_symbol
_atom_site_fract_x
_atom_site_fract_y
_atom_site_fract_z
_atom_site_U_iso_or_equiv
_atom_site_adp_type
_atom_site_occupancy
_atom_site_site_symmetry_order
_atom_site_calc_flag
_atom_site_refinement_flags_posn
_atom_site_refinement_flags_adp
_atom_site_refinement_flags_occupancy
_atom_site_disorder_assembly
_atom_site_disorder_group
Sc1 Sc 0.39888(3) 0.08778(4) 0.33404(3) 0.0354(2) Uani 1 1 d . . . . .
P1 P 0.29579(5) 0.13679(6) 0.40381(5) 0.0433(3) Uani 1 1 d . . . . .
O1 O 0.47671(11) 0.10479(15) 0.36859(11) 0.0434(7) Uani 1 1 d . . . . .
O2 O 0.40919(11) 0.07059(14) 0.25071(11) 0.0400(7) Uani 1 1 d . . . . .
N3 N 0.37941(14) -0.02594(19) 0.37698(14) 0.0431(8) Uani 1 1 d . . . . .
N2 N 0.34900(14) 0.07996(18) 0.41976(14) 0.0411(8) Uani 1 1 d . . . . .
N1 N 0.31622(14) 0.16266(18) 0.33921(13) 0.0418(8) Uani 1 1 d . . . . .
C45 C 0.35110(17) 0.0043(2) 0.42357(18) 0.0415(10) Uani 1 1 d . . . . .
C15 C 0.41338(17) 0.0656(2) 0.19147(17) 0.0395(10) Uani 1 1 d . . . . .
C33 C 0.29623(18) 0.2048(2) 0.46241(18) 0.0462(11) Uani 1 1 d . . . . .
C20 C 0.38037(18) 0.0095(2) 0.16098(18) 0.0454(11) Uani 1 1 d . . . . .
C1 C 0.53574(18) 0.1236(2) 0.37729(17) 0.0440(11) Uani 1 1 d . . . . .
C29 C 0.2828(2) 0.2143(3) 0.29916(19) 0.0535(12) Uani 1 1 d . . . . .
C21 C 0.34490(19) -0.0517(3) 0.1915(2) 0.0527(12) Uani 1 1 d . . . . .
C6 C 0.58217(18) 0.0717(3) 0.36567(19) 0.0529(12) Uani 1 1 d . . . . .
C7 C 0.5014(2) 0.2457(3) 0.42626(19) 0.0550(12) Uani 1 1 d . . . . .
C16 C 0.45117(18) 0.1160(2) 0.16049(18) 0.0454(11) Uani 1 1 d . . . . .
C39 C 0.22280(18) 0.0907(2) 0.40682(19) 0.0487(11) Uani 1 1 d . . . . .
C2 C 0.54935(19) 0.1955(3) 0.39854(18) 0.0492(11) Uani 1 1 d . . . . .
C38 C 0.3011(2) 0.1803(3) 0.5193(2) 0.0702(15) Uani 1 1 d . . . . .
H38 H 0.300213 0.129701 0.526755 0.084 Uiso 1 1 calc R U . . .
C19 C 0.3853(2) 0.0082(3) 0.1005(2) 0.0628(13) Uani 1 1 d . . . . .
H19 H 0.363292 -0.027049 0.079688 0.075 Uiso 1 1 calc R U . . .
C22 C 0.3081(2) -0.0998(3) 0.1488(2) 0.0756(16) Uani 1 1 d . . . . .
H22A H 0.279088 -0.069446 0.128623 0.113 Uiso 1 1 calc R U . . .
H22B H 0.287259 -0.137819 0.170165 0.113 Uiso 1 1 calc R U . . .
H22C H 0.335000 -0.122170 0.120850 0.113 Uiso 1 1 calc R U . . .
C31 C 0.3152(2) 0.2889(3) 0.2942(2) 0.0708(15) Uani 1 1 d . . . . .
H31A H 0.357327 0.280896 0.285924 0.106 Uiso 1 1 calc R U . . .
H31B H 0.311206 0.315423 0.330443 0.106 Uiso 1 1 calc R U . . .
H31C H 0.297241 0.317320 0.263188 0.106 Uiso 1 1 calc R U . . .
C40 C 0.1771(2) 0.1068(3) 0.4468(2) 0.0573(13) Uani 1 1 d . . . . .
H40 H 0.182925 0.144095 0.474280 0.069 Uiso 1 1 calc R U . . .
C34 C 0.2979(2) 0.2798(3) 0.4534(2) 0.0701(15) Uani 1 1 d . . . . .
H34 H 0.294268 0.298177 0.415497 0.084 Uiso 1 1 calc R U . . .
C11 C 0.5701(2) -0.0115(3) 0.3598(2) 0.0666(14) Uani 1 1 d . . . . .
C18 C 0.4211(2) 0.0565(3) 0.0702(2) 0.0739(16) Uani 1 1 d . . . . .
H18 H 0.423230 0.053949 0.029626 0.089 Uiso 1 1 calc R U . . .
C41 C 0.1232(2) 0.0682(3) 0.4461(2) 0.0671(15) Uani 1 1 d . . . . .
H41 H 0.092940 0.079723 0.472937 0.081 Uiso 1 1 calc R U . . .
C9 C 0.4687(2) 0.2045(3) 0.47555(19) 0.0679(15) Uani 1 1 d . . . . .
H9A H 0.497706 0.189433 0.504590 0.102 Uiso 1 1 calc R U . . .
H9B H 0.448880 0.161516 0.459861 0.102 Uiso 1 1 calc R U . . .
H9C H 0.439174 0.236531 0.493110 0.102 Uiso 1 1 calc R U . . .
C17 C 0.4538(2) 0.1088(3) 0.0999(2) 0.0639(14) Uani 1 1 d . . . . .
H17 H 0.478657 0.140651 0.078830 0.077 Uiso 1 1 calc R U . . .
C49 C 0.3903(2) -0.0991(3) 0.3778(2) 0.0577(12) Uani 1 1 d . . . . .
H49 H 0.410721 -0.119801 0.346206 0.069 Uiso 1 1 calc R U . . .
C37 C 0.3074(3) 0.2287(3) 0.5652(2) 0.0781(16) Uani 1 1 d . . . . .
H37 H 0.309949 0.210667 0.603220 0.094 Uiso 1 1 calc R U . . .
C48 C 0.3732(2) -0.1446(3) 0.4223(2) 0.0592(13) Uani 1 1 d . . . . .
H48 H 0.381424 -0.195054 0.421198 0.071 Uiso 1 1 calc R U . . .
C46 C 0.3315(2) -0.0391(3) 0.4696(2) 0.0634(14) Uani 1 1 d . . . . .
H46 H 0.310488 -0.018040 0.500707 0.076 Uiso 1 1 calc R U . . .
C44 C 0.2123(2) 0.0343(3) 0.3674(2) 0.0654(14) Uani 1 1 d . . . . .
H44 H 0.242342 0.022139 0.340449 0.078 Uiso 1 1 calc R U . . .
C25 C 0.4902(2) 0.1763(3) 0.18863(19) 0.0540(12) Uani 1 1 d . . . . .
C24 C 0.2982(2) -0.0233(3) 0.2361(2) 0.0712(15) Uani 1 1 d . . . . .
H24A H 0.268820 0.007099 0.216509 0.107 Uiso 1 1 calc R U . . .
H24B H 0.318470 0.005297 0.265598 0.107 Uiso 1 1 calc R U . . .
H24C H 0.278114 -0.064676 0.254055 0.107 Uiso 1 1 calc R U . . .
C3 C 0.6098(2) 0.2170(3) 0.3963(2) 0.0673(15) Uani 1 1 d . . . . .
H3 H 0.620287 0.264525 0.408388 0.081 Uiso 1 1 calc R U . . .
C36 C 0.3097(2) 0.3027(3) 0.5552(2) 0.0715(15) Uani 1 1 d . . . . .
H36 H 0.314716 0.335352 0.586312 0.086 Uiso 1 1 calc R U . . .
C13 C 0.5334(2) -0.0321(3) 0.3057(2) 0.0807(17) Uani 1 1 d . . . . .
H13A H 0.494622 -0.008036 0.307222 0.121 Uiso 1 1 calc R U . . .
H13B H 0.527735 -0.084793 0.304550 0.121 Uiso 1 1 calc R U . . .
H13C H 0.554767 -0.016445 0.271240 0.121 Uiso 1 1 calc R U . . .
C8 C 0.4559(2) 0.2752(3) 0.3814(2) 0.0713(15) Uani 1 1 d . . . . .
H8A H 0.433353 0.234679 0.365194 0.107 Uiso 1 1 calc R U . . .
H8B H 0.477280 0.300442 0.350707 0.107 Uiso 1 1 calc R U . . .
H8C H 0.428602 0.309089 0.400246 0.107 Uiso 1 1 calc R U . . .
C5 C 0.6413(2) 0.0988(3) 0.3638(2) 0.0690(15) Uani 1 1 d . . . . .
H5 H 0.672615 0.066905 0.353399 0.083 Uiso 1 1 calc R U . . .
C10 C 0.5305(3) 0.3145(3) 0.4548(2) 0.0851(18) Uani 1 1 d . . . . .
H10A H 0.550609 0.343433 0.425425 0.128 Uiso 1 1 calc R U . . .
H10B H 0.559359 0.299076 0.483797 0.128 Uiso 1 1 calc R U . . .
H10C H 0.499481 0.343895 0.473101 0.128 Uiso 1 1 calc R U . . .
C42 C 0.1139(2) 0.0134(3) 0.4064(2) 0.0694(15) Uani 1 1 d . . . . .
H42 H 0.077251 -0.012166 0.406004 0.083 Uiso 1 1 calc R U . . .
C4 C 0.6545(2) 0.1704(4) 0.3767(2) 0.0775(17) Uani 1 1 d . . . . .
H4 H 0.693962 0.187862 0.372196 0.093 Uiso 1 1 calc R U . . .
C23 C 0.3913(2) -0.1024(3) 0.2216(2) 0.0739(15) Uani 1 1 d . . . . .
H23A H 0.415318 -0.073803 0.248431 0.111 Uiso 1 1 calc R U . . .
H23B H 0.417305 -0.124237 0.192618 0.111 Uiso 1 1 calc R U . . .
H23C H 0.370451 -0.140743 0.242547 0.111 Uiso 1 1 calc R U . . .
C47 C 0.3434(2) -0.1133(3) 0.4689(2) 0.0688(15) Uani 1 1 d . . . . .
H47 H 0.331216 -0.142778 0.500105 0.083 Uiso 1 1 calc R U . . .
C32 C 0.2817(2) 0.1787(3) 0.2386(2) 0.0765(16) Uani 1 1 d . . . . .
H32A H 0.257842 0.134240 0.239831 0.115 Uiso 1 1 calc R U . . .
H32B H 0.322309 0.166899 0.226744 0.115 Uiso 1 1 calc R U . . .
H32C H 0.264125 0.212646 0.210995 0.115 Uiso 1 1 calc R U . . .
C35 C 0.3048(3) 0.3290(3) 0.4997(3) 0.0812(17) Uani 1 1 d . . . . .
H35 H 0.306067 0.379690 0.492718 0.097 Uiso 1 1 calc R U . . .
C43 C 0.1583(2) -0.0045(3) 0.3669(2) 0.0737(16) Uani 1 1 d . . . . .
H43 H 0.152121 -0.042366 0.340013 0.088 Uiso 1 1 calc R U . . .
C14 C 0.5375(2) -0.0378(3) 0.4152(2) 0.0884(18) Uani 1 1 d . . . . .
H14A H 0.529386 -0.089951 0.412222 0.133 Uiso 1 1 calc R U . . .
H14B H 0.499915 -0.011456 0.419352 0.133 Uiso 1 1 calc R U . . .
H14C H 0.562636 -0.028623 0.448679 0.133 Uiso 1 1 calc R U . . .
C30 C 0.2170(2) 0.2279(3) 0.3176(2) 0.0807(17) Uani 1 1 d . . . . .
H30A H 0.216168 0.248851 0.356202 0.121 Uiso 1 1 calc R U . . .
H30B H 0.195209 0.181888 0.317498 0.121 Uiso 1 1 calc R U . . .
H30C H 0.198236 0.261667 0.290588 0.121 Uiso 1 1 calc R U . . .
C12 C 0.6297(2) -0.0559(3) 0.3548(3) 0.114(2) Uani 1 1 d . . . . .
H12A H 0.650271 -0.042520 0.319315 0.172 Uiso 1 1 calc R U . . .
H12B H 0.620792 -0.107903 0.354365 0.172 Uiso 1 1 calc R U . . .
H12C H 0.655262 -0.044789 0.387731 0.172 Uiso 1 1 calc R U . . .
C28 C 0.4520(3) 0.2294(3) 0.2237(3) 0.104(2) Uani 1 1 d . . . . .
H28A H 0.428324 0.202294 0.251705 0.156 Uiso 1 1 calc R U . . .
H28B H 0.425504 0.256122 0.197943 0.156 Uiso 1 1 calc R U . . .
H28C H 0.477956 0.263667 0.243876 0.156 Uiso 1 1 calc R U . . .
C27 C 0.5273(3) 0.2216(3) 0.1451(2) 0.104(2) Uani 1 1 d . . . . .
H27A H 0.500538 0.245390 0.117835 0.157 Uiso 1 1 calc R U . . .
H27B H 0.554503 0.189465 0.124347 0.157 Uiso 1 1 calc R U . . .
H27C H 0.550223 0.258432 0.165818 0.157 Uiso 1 1 calc R U . . .
C26 C 0.5376(2) 0.1401(3) 0.2289(2) 0.0902(19) Uani 1 1 d . . . . .
H26A H 0.565229 0.111198 0.205866 0.135 Uiso 1 1 calc R U . . .
H26B H 0.517532 0.108631 0.256706 0.135 Uiso 1 1 calc R U . . .
H26C H 0.559639 0.177973 0.249382 0.135 Uiso 1 1 calc R U . . .

loop_
_atom_site_aniso_label
_atom_site_aniso_U_11
_atom_site_aniso_U_22
_atom_site_aniso_U_33
_atom_site_aniso_U_23
_atom_site_aniso_U_13
_atom_site_aniso_U_12
Sc1 0.0367(4) 0.0360(4) 0.0336(4) -0.0011(4) 0.0024(3) -0.0005(4)
P1 0.0433(6) 0.0452(7) 0.0415(6) -0.0046(6) 0.0058(5) 0.0065(5)
O1 0.0381(15) 0.0472(18) 0.0449(17) -0.0051(14) -0.0016(13) -0.0045(13)
O2 0.0468(16) 0.0420(17) 0.0313(15) -0.0031(13) 0.0034(12) -0.0031(13)
N3 0.049(2) 0.038(2) 0.042(2) -0.0028(17) 0.0071(16) 0.0010(17)
N2 0.0430(18) 0.040(2) 0.040(2) 0.0000(17) 0.0059(15) 0.0090(17)
N1 0.0466(19) 0.044(2) 0.0351(19) 0.0029(17) -0.0006(16) 0.0087(16)
C45 0.039(2) 0.044(3) 0.042(3) 0.002(2) -0.0003(19) 0.003(2)
C15 0.046(2) 0.041(3) 0.031(2) -0.0056(19) -0.0011(19) 0.009(2)
C33 0.049(2) 0.047(3) 0.043(3) -0.009(2) 0.007(2) 0.009(2)
C20 0.049(2) 0.043(3) 0.044(3) -0.008(2) 0.000(2) 0.005(2)
C1 0.041(2) 0.060(3) 0.031(2) 0.006(2) -0.0005(19) -0.008(2)
C29 0.059(3) 0.052(3) 0.050(3) 0.004(2) -0.006(2) 0.013(2)
C21 0.052(3) 0.049(3) 0.057(3) -0.016(2) 0.004(2) -0.007(2)
C6 0.042(2) 0.067(3) 0.049(3) 0.005(2) -0.001(2) 0.000(2)
C7 0.070(3) 0.056(3) 0.040(3) -0.008(2) 0.003(2) -0.016(3)
C16 0.051(2) 0.047(3) 0.038(2) 0.002(2) 0.002(2) 0.002(2)
C39 0.045(2) 0.050(3) 0.051(3) -0.007(2) 0.006(2) 0.008(2)
C2 0.051(3) 0.061(3) 0.035(2) 0.000(2) 0.000(2) -0.018(2)
C38 0.104(4) 0.055(3) 0.051(3) -0.007(3) 0.004(3) 0.001(3)
C19 0.077(3) 0.068(4) 0.043(3) -0.013(3) -0.007(3) -0.008(3)
C22 0.074(3) 0.070(4) 0.082(4) -0.031(3) 0.003(3) -0.020(3)
C31 0.091(4) 0.052(3) 0.069(4) 0.012(3) -0.001(3) 0.015(3)
C40 0.056(3) 0.058(3) 0.059(3) -0.006(2) 0.011(2) 0.004(2)
C34 0.103(4) 0.055(3) 0.052(3) -0.008(3) -0.004(3) 0.008(3)
C11 0.050(3) 0.062(4) 0.088(4) -0.001(3) -0.010(3) 0.015(3)
C18 0.105(4) 0.085(4) 0.032(3) -0.004(3) 0.000(3) -0.015(3)
C41 0.057(3) 0.071(4) 0.073(4) -0.003(3) 0.024(3) 0.001(3)
C9 0.077(3) 0.074(4) 0.052(3) -0.008(3) 0.014(3) -0.021(3)
C17 0.081(3) 0.070(4) 0.040(3) 0.006(3) 0.004(3) -0.009(3)
C49 0.068(3) 0.044(3) 0.061(3) -0.003(2) 0.014(3) 0.005(2)
C37 0.109(5) 0.083(4) 0.043(3) -0.013(3) 0.002(3) -0.003(4)
C48 0.069(3) 0.037(3) 0.072(3) 0.006(3) 0.004(3) -0.001(2)
C46 0.084(4) 0.055(3) 0.051(3) 0.011(3) 0.021(3) 0.010(3)
C44 0.053(3) 0.076(4) 0.068(3) -0.019(3) 0.013(3) 0.002(3)
C25 0.072(3) 0.049(3) 0.041(3) 0.002(2) 0.008(2) -0.018(2)
C24 0.058(3) 0.073(4) 0.082(4) -0.031(3) 0.018(3) -0.020(3)
C3 0.064(3) 0.084(4) 0.053(3) 0.006(3) -0.002(3) -0.031(3)
C36 0.071(3) 0.078(4) 0.066(4) -0.033(3) 0.013(3) -0.002(3)
C13 0.076(4) 0.066(4) 0.100(4) -0.015(3) -0.004(3) 0.012(3)
C8 0.085(4) 0.054(3) 0.075(4) -0.010(3) 0.002(3) 0.002(3)
C5 0.047(3) 0.091(4) 0.069(4) 0.001(3) 0.004(2) 0.000(3)
C10 0.109(4) 0.076(4) 0.070(4) -0.026(3) 0.009(3) -0.033(3)
C42 0.054(3) 0.070(4) 0.084(4) 0.001(3) 0.017(3) -0.005(3)
C4 0.050(3) 0.112(5) 0.070(4) 0.012(4) 0.000(3) -0.025(3)
C23 0.087(4) 0.055(3) 0.079(4) 0.006(3) 0.003(3) -0.010(3)
C47 0.089(4) 0.058(4) 0.059(3) 0.018(3) 0.011(3) -0.003(3)
C32 0.104(4) 0.074(4) 0.051(3) -0.002(3) -0.024(3) 0.027(3)
C35 0.111(5) 0.055(4) 0.077(4) -0.015(3) 0.001(4) 0.003(3)
C43 0.069(3) 0.070(4) 0.082(4) -0.026(3) 0.004(3) -0.007(3)
C14 0.091(4) 0.074(4) 0.100(5) 0.032(4) -0.014(4) -0.005(3)
C30 0.058(3) 0.089(4) 0.096(4) 0.019(3) -0.004(3) 0.032(3)
C12 0.070(4) 0.091(5) 0.182(7) -0.006(5) -0.021(4) 0.030(4)
C28 0.143(6) 0.065(4) 0.103(5) -0.033(4) 0.043(4) -0.029(4)
C27 0.142(6) 0.105(5) 0.066(4) -0.003(4) 0.028(4) -0.060(4)
C26 0.087(4) 0.107(5) 0.076(4) 0.004(4) -0.008(3) -0.033(4)

loop_
_atom_type_symbol
_atom_type_description
_atom_type_scat_dispersion_real
_atom_type_scat_dispersion_imag
_atom_type_scat_source
C C 0.0033 0.0016 'International Tables Vol C Tables 4.2.6.8 and 6.1.1.4'
H H 0.0000 0.0000 'International Tables Vol C Tables 4.2.6.8 and 6.1.1.4'
N N 0.0061 0.0033 'International Tables Vol C Tables 4.2.6.8 and 6.1.1.4'
O O 0.0106 0.0060 'International Tables Vol C Tables 4.2.6.8 and 6.1.1.4'
P P 0.1023 0.0942 'International Tables Vol C Tables 4.2.6.8 and 6.1.1.4'
Sc Sc 0.2519 0.3716 'International Tables Vol C Tables 4.2.6.8 and 6.1.1.4'

loop_
_geom_angle_atom_site_label_1
_geom_angle_atom_site_label_2
_geom_angle_atom_site_label_3
_geom_angle
_geom_angle_site_symmetry_1
_geom_angle_site_symmetry_3
_geom_angle_publ_flag
O1 Sc1 P1 115.15(9) . . ?
O1 Sc1 O2 108.96(11) . . ?
O1 Sc1 N3 97.69(12) . . ?
O1 Sc1 N2 95.12(11) . . ?
O1 Sc1 N1 127.03(12) . . ?
O1 Sc1 C45 97.16(11) . . ?
O2 Sc1 P1 132.54(8) . . ?
O2 Sc1 N3 107.18(11) . . ?
O2 Sc1 N2 154.19(12) . . ?
O2 Sc1 N1 103.88(11) . . ?
O2 Sc1 C45 133.33(12) . . ?
N3 Sc1 P1 83.86(8) . . ?
N3 Sc1 C45 29.32(11) . . ?
N2 Sc1 P1 33.05(8) . . ?
N2 Sc1 N3 59.01(12) . . ?
N2 Sc1 N1 66.44(11) . . ?
N2 Sc1 C45 29.70(11) . . ?
N1 Sc1 P1 33.41(8) . . ?
N1 Sc1 N3 110.92(12) . . ?
N1 Sc1 C45 88.87(12) . . ?
C45 Sc1 P1 57.38(9) . . ?
N2 P1 Sc1 50.07(11) . . ?
N2 P1 N1 100.92(16) . . ?
N2 P1 C33 105.16(19) . . ?
N2 P1 C39 110.36(19) . . ?
N1 P1 Sc1 50.90(11) . . ?
N1 P1 C33 118.5(2) . . ?
N1 P1 C39 114.56(19) . . ?
C33 P1 Sc1 127.18(14) . . ?
C39 P1 Sc1 125.02(14) . . ?
C39 P1 C33 106.68(19) . . ?
C1 O1 Sc1 163.5(3) . . ?
C15 O2 Sc1 173.9(2) . . ?
C45 N3 Sc1 93.5(3) . . ?
C49 N3 Sc1 147.7(3) . . ?
C49 N3 C45 118.0(4) . . ?
P1 N2 Sc1 96.88(15) . . ?
C45 N2 Sc1 95.8(2) . . ?
C45 N2 P1 132.7(3) . . ?
P1 N1 Sc1 95.69(15) . . ?
C29 N1 Sc1 137.1(3) . . ?
C29 N1 P1 127.0(3) . . ?
N3 C45 Sc1 57.2(2) . . ?
N3 C45 N2 111.6(4) . . ?
N3 C45 C46 121.1(4) . . ?
N2 C45 Sc1 54.48(19) . . ?
N2 C45 C46 127.1(4) . . ?
C46 C45 Sc1 175.7(3) . . ?
O2 C15 C20 119.9(4) . . ?
O2 C15 C16 119.6(3) . . ?
C16 C15 C20 120.6(4) . . ?
C38 C33 P1 118.6(4) . . ?
C34 C33 P1 123.8(4) . . ?
C34 C33 C38 117.3(4) . . ?
C15 C20 C21 123.6(4) . . ?
C19 C20 C15 117.3(4) . . ?
C19 C20 C21 118.9(4) . . ?
O1 C1 C6 120.0(4) . . ?
O1 C1 C2 118.8(4) . . ?
C6 C1 C2 121.2(4) . . ?
N1 C29 C31 111.3(4) . . ?
N1 C29 C32 107.5(4) . . ?
N1 C29 C30 113.5(4) . . ?
C31 C29 C30 108.7(4) . . ?
C32 C29 C31 108.1(4) . . ?
C32 C29 C30 107.6(4) . . ?
C20 C21 C22 113.0(4) . . ?
C20 C21 C24 113.9(4) . . ?
C20 C21 C23 107.2(4) . . ?
C22 C21 C24 104.8(4) . . ?
C23 C21 C22 107.4(4) . . ?
C23 C21 C24 110.4(4) . . ?
C1 C6 C11 122.8(4) . . ?
C5 C6 C1 116.8(5) . . ?
C5 C6 C11 120.3(4) . . ?
C2 C7 C9 109.9(4) . . ?
C2 C7 C10 111.4(4) . . ?
C9 C7 C10 106.0(4) . . ?
C8 C7 C2 112.5(4) . . ?
C8 C7 C9 110.7(4) . . ?
C8 C7 C10 106.0(4) . . ?
C15 C16 C25 125.1(4) . . ?
C17 C16 C15 117.4(4) . . ?
C17 C16 C25 117.5(4) . . ?
C40 C39 P1 124.9(4) . . ?
C44 C39 P1 117.5(3) . . ?
C44 C39 C40 117.5(4) . . ?
C1 C2 C7 122.5(4) . . ?
C3 C2 C1 116.5(4) . . ?
C3 C2 C7 120.8(4) . . ?
C33 C38 H38 119.2 . . ?
C37 C38 C33 121.7(5) . . ?
C37 C38 H38 119.2 . . ?
C20 C19 H19 118.7 . . ?
C18 C19 C20 122.6(4) . . ?
C18 C19 H19 118.7 . . ?
C21 C22 H22A 109.5 . . ?
C21 C22 H22B 109.5 . . ?
C21 C22 H22C 109.5 . . ?
H22A C22 H22B 109.5 . . ?
H22A C22 H22C 109.5 . . ?
H22B C22 H22C 109.5 . . ?
C29 C31 H31A 109.5 . . ?
C29 C31 H31B 109.5 . . ?
C29 C31 H31C 109.5 . . ?
H31A C31 H31B 109.5 . . ?
H31A C31 H31C 109.5 . . ?
H31B C31 H31C 109.5 . . ?
C39 C40 H40 119.6 . . ?
C41 C40 C39 120.8(5) . . ?
C41 C40 H40 119.6 . . ?
C33 C34 H34 119.4 . . ?
C33 C34 C35 121.3(5) . . ?
C35 C34 H34 119.4 . . ?
C6 C11 C12 111.6(4) . . ?
C13 C11 C6 113.7(4) . . ?
C13 C11 C14 110.2(4) . . ?
C13 C11 C12 105.4(4) . . ?
C14 C11 C6 108.3(4) . . ?
C14 C11 C12 107.5(5) . . ?
C19 C18 H18 120.2 . . ?
C19 C18 C17 119.7(4) . . ?
C17 C18 H18 120.2 . . ?
C40 C41 H41 119.8 . . ?
C42 C41 C40 120.5(5) . . ?
C42 C41 H41 119.8 . . ?
C7 C9 H9A 109.5 . . ?
C7 C9 H9B 109.5 . . ?
C7 C9 H9C 109.5 . . ?
H9A C9 H9B 109.5 . . ?
H9A C9 H9C 109.5 . . ?
H9B C9 H9C 109.5 . . ?
C16 C17 H17 118.8 . . ?
C18 C17 C16 122.4(5) . . ?
C18 C17 H17 118.8 . . ?
N3 C49 H49 118.1 . . ?
N3 C49 C48 123.7(4) . . ?
C48 C49 H49 118.1 . . ?
C38 C37 H37 119.9 . . ?
C36 C37 C38 120.2(5) . . ?
C36 C37 H37 119.9 . . ?
C49 C48 H48 121.2 . . ?
C49 C48 C47 117.6(5) . . ?
C47 C48 H48 121.2 . . ?
C45 C46 H46 120.4 . . ?
C47 C46 C45 119.2(5) . . ?
C47 C46 H46 120.4 . . ?
C39 C44 H44 119.2 . . ?
C39 C44 C43 121.6(4) . . ?
C43 C44 H44 119.2 . . ?
C16 C25 C26 109.4(4) . . ?
C28 C25 C16 111.3(4) . . ?
C28 C25 C27 107.7(4) . . ?
C28 C25 C26 109.3(4) . . ?
C27 C25 C16 114.2(4) . . ?
C27 C25 C26 104.6(4) . . ?
C21 C24 H24A 109.5 . . ?
C21 C24 H24B 109.5 . . ?
C21 C24 H24C 109.5 . . ?
H24A C24 H24B 109.5 . . ?
H24A C24 H24C 109.5 . . ?
H24B C24 H24C 109.5 . . ?
C2 C3 H3 119.0 . . ?
C4 C3 C2 122.0(5) . . ?
C4 C3 H3 119.0 . . ?
C37 C36 H36 120.1 . . ?
C37 C36 C35 119.8(5) . . ?
C35 C36 H36 120.1 . . ?
C11 C13 H13A 109.5 . . ?
C11 C13 H13B 109.5 . . ?
C11 C13 H13C 109.5 . . ?
H13A C13 H13B 109.5 . . ?
H13A C13 H13C 109.5 . . ?
H13B C13 H13C 109.5 . . ?
C7 C8 H8A 109.5 . . ?
C7 C8 H8B 109.5 . . ?
C7 C8 H8C 109.5 . . ?
H8A C8 H8B 109.5 . . ?
H8A C8 H8C 109.5 . . ?
H8B C8 H8C 109.5 . . ?
C6 C5 H5 119.0 . . ?
C4 C5 C6 121.9(5) . . ?
C4 C5 H5 119.0 . . ?
C7 C10 H10A 109.5 . . ?
C7 C10 H10B 109.5 . . ?
C7 C10 H10C 109.5 . . ?
H10A C10 H10B 109.5 . . ?
H10A C10 H10C 109.5 . . ?
H10B C10 H10C 109.5 . . ?
C41 C42 H42 119.9 . . ?
C41 C42 C43 120.2(5) . . ?
C43 C42 H42 119.9 . . ?
C3 C4 H4 120.0 . . ?
C5 C4 C3 120.0(5) . . ?
C5 C4 H4 120.0 . . ?
C21 C23 H23A 109.5 . . ?
C21 C23 H23B 109.5 . . ?
C21 C23 H23C 109.5 . . ?
H23A C23 H23B 109.5 . . ?
H23A C23 H23C 109.5 . . ?
H23B C23 H23C 109.5 . . ?
C48 C47 H47 119.8 . . ?
C46 C47 C48 120.3(5) . . ?
C46 C47 H47 119.8 . . ?
C29 C32 H32A 109.5 . . ?
C29 C32 H32B 109.5 . . ?
C29 C32 H32C 109.5 . . ?
H32A C32 H32B 109.5 . . ?
H32A C32 H32C 109.5 . . ?
H32B C32 H32C 109.5 . . ?
C34 C35 H35 120.1 . . ?
C36 C35 C34 119.8(5) . . ?
C36 C35 H35 120.1 . . ?
C44 C43 H43 120.3 . . ?
C42 C43 C44 119.5(5) . . ?
C42 C43 H43 120.3 . . ?
C11 C14 H14A 109.5 . . ?
C11 C14 H14B 109.5 . . ?
C11 C14 H14C 109.5 . . ?
H14A C14 H14B 109.5 . . ?
H14A C14 H14C 109.5 . . ?
H14B C14 H14C 109.5 . . ?
C29 C30 H30A 109.5 . . ?
C29 C30 H30B 109.5 . . ?
C29 C30 H30C 109.5 . . ?
H30A C30 H30B 109.5 . . ?
H30A C30 H30C 109.5 . . ?
H30B C30 H30C 109.5 . . ?
C11 C12 H12A 109.5 . . ?
C11 C12 H12B 109.5 . . ?
C11 C12 H12C 109.5 . . ?
H12A C12 H12B 109.5 . . ?
H12A C12 H12C 109.5 . . ?
H12B C12 H12C 109.5 . . ?
C25 C28 H28A 109.5 . . ?
C25 C28 H28B 109.5 . . ?
C25 C28 H28C 109.5 . . ?
H28A C28 H28B 109.5 . . ?
H28A C28 H28C 109.5 . . ?
H28B C28 H28C 109.5 . . ?
C25 C27 H27A 109.5 . . ?
C25 C27 H27B 109.5 . . ?
C25 C27 H27C 109.5 . . ?
H27A C27 H27B 109.5 . . ?
H27A C27 H27C 109.5 . . ?
H27B C27 H27C 109.5 . . ?
C25 C26 H26A 109.5 . . ?
C25 C26 H26B 109.5 . . ?
C25 C26 H26C 109.5 . . ?
H26A C26 H26B 109.5 . . ?
H26A C26 H26C 109.5 . . ?
H26B C26 H26C 109.5 . . ?

loop_
_geom_bond_atom_site_label_1
_geom_bond_atom_site_label_2
_geom_bond_distance
_geom_bond_site_symmetry_2
_geom_bond_publ_flag
Sc1 P1 2.9139(13) . ?
Sc1 O1 1.914(3) . ?
Sc1 O2 1.942(3) . ?
Sc1 N3 2.316(3) . ?
Sc1 N2 2.251(3) . ?
Sc1 N1 2.272(3) . ?
Sc1 C45 2.751(4) . ?
P1 N2 1.601(3) . ?
P1 N1 1.612(3) . ?
P1 C33 1.817(4) . ?
P1 C39 1.813(4) . ?
O1 C1 1.360(4) . ?
O2 C15 1.360(4) . ?
N3 C45 1.349(5) . ?
N3 C49 1.342(5) . ?
N2 C45 1.370(5) . ?
N1 C29 1.500(5) . ?
C45 C46 1.381(6) . ?
C15 C20 1.428(5) . ?
C15 C16 1.422(5) . ?
C33 C38 1.377(6) . ?
C33 C34 1.370(6) . ?
C20 C21 1.523(6) . ?
C20 C19 1.387(6) . ?
C1 C6 1.413(6) . ?
C1 C2 1.418(6) . ?
C29 C31 1.529(6) . ?
C29 C32 1.526(6) . ?
C29 C30 1.531(6) . ?
C21 C22 1.537(6) . ?
C21 C24 1.537(6) . ?
C21 C23 1.536(6) . ?
C6 C11 1.532(6) . ?
C6 C5 1.393(6) . ?
C7 C2 1.530(6) . ?
C7 C9 1.531(6) . ?
C7 C8 1.529(6) . ?
C7 C10 1.543(6) . ?
C16 C17 1.391(6) . ?
C16 C25 1.529(6) . ?
C39 C40 1.391(5) . ?
C39 C44 1.379(6) . ?
C2 C3 1.390(6) . ?
C38 H38 0.9300 . ?
C38 C37 1.371(6) . ?
C19 H19 0.9300 . ?
C19 C18 1.365(6) . ?
C22 H22A 0.9600 . ?
C22 H22B 0.9600 . ?
C22 H22C 0.9600 . ?
C31 H31A 0.9600 . ?
C31 H31B 0.9600 . ?
C31 H31C 0.9600 . ?
C40 H40 0.9300 . ?
C40 C41 1.378(6) . ?
C34 H34 0.9300 . ?
C34 C35 1.390(6) . ?
C11 C13 1.523(7) . ?
C11 C14 1.531(7) . ?
C11 C12 1.544(6) . ?
C18 H18 0.9300 . ?
C18 C17 1.367(6) . ?
C41 H41 0.9300 . ?
C41 C42 1.358(6) . ?
C9 H9A 0.9600 . ?
C9 H9B 0.9600 . ?
C9 H9C 0.9600 . ?
C17 H17 0.9300 . ?
C49 H49 0.9300 . ?
C49 C48 1.360(6) . ?
C37 H37 0.9300 . ?
C37 C36 1.357(7) . ?
C48 H48 0.9300 . ?
C48 C47 1.372(6) . ?
C46 H46 0.9300 . ?
C46 C47 1.365(6) . ?
C44 H44 0.9300 . ?
C44 C43 1.383(6) . ?
C25 C28 1.507(7) . ?
C25 C27 1.526(6) . ?
C25 C26 1.539(7) . ?
C24 H24A 0.9600 . ?
C24 H24B 0.9600 . ?
C24 H24C 0.9600 . ?
C3 H3 0.9300 . ?
C3 C4 1.372(7) . ?
C36 H36 0.9300 . ?
C36 C35 1.359(7) . ?
C13 H13A 0.9600 . ?
C13 H13B 0.9600 . ?
C13 H13C 0.9600 . ?
C8 H8A 0.9600 . ?
C8 H8B 0.9600 . ?
C8 H8C 0.9600 . ?
C5 H5 0.9300 . ?
C5 C4 1.358(7) . ?
C10 H10A 0.9600 . ?
C10 H10B 0.9600 . ?
C10 H10C 0.9600 . ?
C42 H42 0.9300 . ?
C42 C43 1.369(6) . ?
C4 H4 0.9300 . ?
C23 H23A 0.9600 . ?
C23 H23B 0.9600 . ?
C23 H23C 0.9600 . ?
C47 H47 0.9300 . ?
C32 H32A 0.9600 . ?
C32 H32B 0.9600 . ?
C32 H32C 0.9600 . ?
C35 H35 0.9300 . ?
C43 H43 0.9300 . ?
C14 H14A 0.9600 . ?
C14 H14B 0.9600 . ?
C14 H14C 0.9600 . ?
C30 H30A 0.9600 . ?
C30 H30B 0.9600 . ?
C30 H30C 0.9600 . ?
C12 H12A 0.9600 . ?
C12 H12B 0.9600 . ?
C12 H12C 0.9600 . ?
C28 H28A 0.9600 . ?
C28 H28B 0.9600 . ?
C28 H28C 0.9600 . ?
C27 H27A 0.9600 . ?
C27 H27B 0.9600 . ?
C27 H27C 0.9600 . ?
C26 H26A 0.9600 . ?
C26 H26B 0.9600 . ?
C26 H26C 0.9600 . ?

loop_
_geom_torsion_atom_site_label_1
_geom_torsion_atom_site_label_2
_geom_torsion_atom_site_label_3
_geom_torsion_atom_site_label_4
_geom_torsion
_geom_torsion_site_symmetry_1
_geom_torsion_site_symmetry_2
_geom_torsion_site_symmetry_3
_geom_torsion_site_symmetry_4
_geom_torsion_publ_flag
Sc1 P1 N2 C45 -104.5(4) . . . . ?
Sc1 P1 N1 C29 174.9(4) . . . . ?
Sc1 P1 C33 C38 -95.6(4) . . . . ?
Sc1 P1 C33 C34 77.8(4) . . . . ?
Sc1 P1 C39 C40 169.2(3) . . . . ?
Sc1 P1 C39 C44 -9.3(5) . . . . ?
Sc1 O1 C1 C6 -86.8(10) . . . . ?
Sc1 O1 C1 C2 93.8(10) . . . . ?
Sc1 N3 C45 N2 0.6(3) . . . . ?
Sc1 N3 C45 C46 -175.4(4) . . . . ?
Sc1 N3 C49 C48 167.6(4) . . . . ?
Sc1 N2 C45 N3 -0.7(3) . . . . ?
Sc1 N2 C45 C46 175.1(4) . . . . ?
Sc1 N1 C29 C31 -79.1(5) . . . . ?
Sc1 N1 C29 C32 39.1(6) . . . . ?
Sc1 N1 C29 C30 157.9(3) . . . . ?
P1 N2 C45 Sc1 104.9(4) . . . . ?
P1 N2 C45 N3 104.3(4) . . . . ?
P1 N2 C45 C46 -80.0(6) . . . . ?
P1 N1 C29 C31 108.4(4) . . . . ?
P1 N1 C29 C32 -133.4(4) . . . . ?
P1 N1 C29 C30 -14.6(6) . . . . ?
P1 C33 C38 C37 173.9(4) . . . . ?
P1 C33 C34 C35 -172.9(4) . . . . ?
P1 C39 C40 C41 -179.3(4) . . . . ?
P1 C39 C44 C43 179.2(4) . . . . ?
O1 C1 C6 C11 -17.4(6) . . . . ?
O1 C1 C6 C5 167.1(4) . . . . ?
O1 C1 C2 C7 15.6(6) . . . . ?
O1 C1 C2 C3 -168.2(4) . . . . ?
O2 C15 C20 C21 -6.7(6) . . . . ?
O2 C15 C20 C19 178.5(4) . . . . ?
O2 C15 C16 C17 -179.8(4) . . . . ?
O2 C15 C16 C25 1.6(6) . . . . ?
N3 C45 C46 C47 2.8(7) . . . . ?
N3 C49 C48 C47 -0.3(7) . . . . ?
N2 P1 N1 Sc1 2.33(18) . . . . ?
N2 P1 N1 C29 177.2(3) . . . . ?
N2 P1 C33 C38 -44.6(4) . . . . ?
N2 P1 C33 C34 128.8(4) . . . . ?
N2 P1 C39 C40 114.3(4) . . . . ?
N2 P1 C39 C44 -64.1(4) . . . . ?
N2 C45 C46 C47 -172.6(4) . . . . ?
N1 P1 N2 Sc1 -2.36(18) . . . . ?
N1 P1 N2 C45 -106.9(4) . . . . ?
N1 P1 C33 C38 -156.3(4) . . . . ?
N1 P1 C33 C34 17.1(5) . . . . ?
N1 P1 C39 C40 -132.6(4) . . . . ?
N1 P1 C39 C44 48.9(4) . . . . ?
C45 N3 C49 C48 1.6(7) . . . . ?
C45 C46 C47 C48 -1.5(8) . . . . ?
C15 C20 C21 C22 173.9(4) . . . . ?
C15 C20 C21 C24 54.5(6) . . . . ?
C15 C20 C21 C23 -67.9(5) . . . . ?
C15 C20 C19 C18 1.7(7) . . . . ?
C15 C16 C17 C18 0.9(7) . . . . ?
C15 C16 C25 C28 -58.9(6) . . . . ?
C15 C16 C25 C27 178.9(5) . . . . ?
C15 C16 C25 C26 62.0(6) . . . . ?
C33 P1 N2 Sc1 -126.13(17) . . . . ?
C33 P1 N2 C45 129.4(4) . . . . ?
C33 P1 N1 Sc1 116.41(18) . . . . ?
C33 P1 N1 C29 -68.7(4) . . . . ?
C33 P1 C39 C40 0.6(5) . . . . ?
C33 P1 C39 C44 -177.9(4) . . . . ?
C33 C38 C37 C36 -1.0(8) . . . . ?
C33 C34 C35 C36 -0.4(8) . . . . ?
C20 C15 C16 C17 0.8(6) . . . . ?
C20 C15 C16 C25 -177.8(4) . . . . ?
C20 C19 C18 C17 0.0(8) . . . . ?
C1 C6 C11 C13 68.0(6) . . . . ?
C1 C6 C11 C14 -54.8(6) . . . . ?
C1 C6 C11 C12 -172.9(5) . . . . ?
C1 C6 C5 C4 4.7(7) . . . . ?
C1 C2 C3 C4 -2.5(7) . . . . ?
C21 C20 C19 C18 -173.3(5) . . . . ?
C6 C1 C2 C7 -163.9(4) . . . . ?
C6 C1 C2 C3 12.3(6) . . . . ?
C6 C5 C4 C3 4.8(8) . . . . ?
C7 C2 C3 C4 173.8(4) . . . . ?
C16 C15 C20 C21 172.7(4) . . . . ?
C16 C15 C20 C19 -2.1(6) . . . . ?
C39 P1 N2 Sc1 119.18(18) . . . . ?
C39 P1 N2 C45 14.7(4) . . . . ?
C39 P1 N1 Sc1 -116.20(18) . . . . ?
C39 P1 N1 C29 58.7(4) . . . . ?
C39 P1 C33 C38 72.6(4) . . . . ?
C39 P1 C33 C34 -113.9(4) . . . . ?
C39 C40 C41 C42 0.3(8) . . . . ?
C39 C44 C43 C42 0.1(8) . . . . ?
C2 C1 C6 C11 162.1(4) . . . . ?
C2 C1 C6 C5 -13.4(6) . . . . ?
C2 C3 C4 C5 -6.0(8) . . . . ?
C38 C33 C34 C35 0.6(8) . . . . ?
C38 C37 C36 C35 1.2(9) . . . . ?
C19 C20 C21 C22 -11.4(6) . . . . ?
C19 C20 C21 C24 -130.9(4) . . . . ?
C19 C20 C21 C23 106.8(5) . . . . ?
C19 C18 C17 C16 -1.4(8) . . . . ?
C40 C39 C44 C43 0.6(7) . . . . ?
C40 C41 C42 C43 0.5(8) . . . . ?
C34 C33 C38 C37 0.1(8) . . . . ?
C11 C6 C5 C4 -170.9(5) . . . . ?
C41 C42 C43 C44 -0.7(8) . . . . ?
C9 C7 C2 C1 53.0(5) . . . . ?
C9 C7 C2 C3 -123.1(4) . . . . ?
C17 C16 C25 C28 122.5(5) . . . . ?
C17 C16 C25 C27 0.3(7) . . . . ?
C17 C16 C25 C26 -116.6(5) . . . . ?
C49 N3 C45 Sc1 172.6(4) . . . . ?
C49 N3 C45 N2 173.2(4) . . . . ?
C49 N3 C45 C46 -2.8(6) . . . . ?
C49 C48 C47 C46 0.3(8) . . . . ?
C37 C36 C35 C34 -0.5(9) . . . . ?
C44 C39 C40 C41 -0.8(7) . . . . ?
C25 C16 C17 C18 179.7(5) . . . . ?
C8 C7 C2 C1 -70.9(5) . . . . ?
C8 C7 C2 C3 113.1(5) . . . . ?
C5 C6 C11 C13 -116.7(5) . . . . ?
C5 C6 C11 C14 120.5(5) . . . . ?
C5 C6 C11 C12 2.4(7) . . . . ?
C10 C7 C2 C1 170.2(4) . . . . ?
C10 C7 C2 C3 -5.8(6) . . . . ?
